data_7131830
loop_
_publ_author_name
'Zhao, Yu-Qiang'
'Zhu, Liping'
'Lu, Jian-Mei'
'Yu, Le'
'Zhang, Lanyun'
'Zhou, Ying'

_publ_section_title
;
 New charge transfer-based organic room temperature phosphorescent trace
 doping systems.
;
_journal_issue 54
_journal_name_full 'Chemical communications (Cambridge, England)'
_journal_page_first 8396
_journal_page_last 8399
_journal_paper_doi 10.1039/d3cc02386a
_journal_volume 59
_journal_year 2023
_chemical_formula_sum 'C15 H8 F6 N2 S'
_chemical_formula_weight 362.29
_space_group_crystal_system triclinic
_space_group_IT_number 2
_space_group_name_Hall '-P 1'
_space_group_name_H-M_alt 'P -1'
_atom_sites_solution_hydrogens geom
_audit_creation_method SHELXL-2014/7
_audit_update_record
;
2021-06-26 deposited with the CCDC.	2023-06-09 downloaded from the CCDC.
;
_cell_angle_alpha 102.4300(10)
_cell_angle_beta 109.290(2)
_cell_angle_gamma 107.080(2)
_cell_formula_units_Z 2
_cell_length_a 8.5804(3)
_cell_length_b 9.4893(4)
_cell_length_c 10.4129(4)
_cell_measurement_reflns_used 9944
_cell_measurement_temperature 302(2)
_cell_measurement_theta_max 68.5712
_cell_measurement_theta_min 4.7959
_cell_volume 717.67(5)
_computing_cell_refinement 'Bruker SAINT'
_computing_data_collection 'Bruker APEX3'
_computing_data_reduction 'Bruker SAINT'
_computing_molecular_graphics 'SHELXL-2014/7 (Sheldrick, 2014)'
_computing_publication_material 'SHELXL-2014/7 (Sheldrick, 2014)'
_computing_structure_refinement 'SHELXL-2014/7 (Sheldrick, 2014)'
_computing_structure_solution 'SHELXL-2014/7 (Sheldrick, 2014)'
_diffrn_ambient_temperature 302(2)
_diffrn_measured_fraction_theta_full 0.991
_diffrn_measured_fraction_theta_max 0.989
_diffrn_measurement_device_type 'Bruker APEX-III D8 VENTURE'
_diffrn_measurement_method '\f and \w scans'
_diffrn_radiation_type CuK\a
_diffrn_radiation_wavelength 1.54178
_diffrn_reflns_av_R_equivalents 0.0560
_diffrn_reflns_av_unetI/netI 0.0357
_diffrn_reflns_Laue_measured_fraction_full 0.991
_diffrn_reflns_Laue_measured_fraction_max 0.989
_diffrn_reflns_limit_h_max 10
_diffrn_reflns_limit_h_min -10
_diffrn_reflns_limit_k_max 11
_diffrn_reflns_limit_k_min -11
_diffrn_reflns_limit_l_max 12
_diffrn_reflns_limit_l_min -12
_diffrn_reflns_number 16178
_diffrn_reflns_point_group_measured_fraction_full 0.991
_diffrn_reflns_point_group_measured_fraction_max 0.989
_diffrn_reflns_theta_full 67.679
_diffrn_reflns_theta_max 68.565
_diffrn_reflns_theta_min 4.796
_diffrn_source sadabs
_exptl_absorpt_coefficient_mu 2.691
_exptl_absorpt_correction_T_max 0.650
_exptl_absorpt_correction_T_min 0.550
_exptl_absorpt_correction_type multi-scan
_exptl_crystal_colour PINK
_exptl_crystal_density_diffrn 1.677
_exptl_crystal_description BLOCK
_exptl_crystal_F_000 364
_exptl_crystal_size_max 0.320
_exptl_crystal_size_mid 0.200
_exptl_crystal_size_min 0.160
_refine_diff_density_max 1.066
_refine_diff_density_min -0.752
_refine_diff_density_rms 0.076
_refine_ls_extinction_method none
_refine_ls_goodness_of_fit_ref 1.095
_refine_ls_hydrogen_treatment constr
_refine_ls_matrix_type full
_refine_ls_number_parameters 217
_refine_ls_number_reflns 2621
_refine_ls_number_restraints 0
_refine_ls_restrained_S_all 1.095
_refine_ls_R_factor_all 0.0882
_refine_ls_R_factor_gt 0.0806
_refine_ls_shift/su_max 0.000
_refine_ls_shift/su_mean 0.000
_refine_ls_structure_factor_coef Fsqd
_refine_ls_weighting_details 'w=1/[\s^2^(Fo^2^)+(0.1375P)^2^+0.9384P] where P=(Fo^2^+2Fc^2^)/3'
_refine_ls_weighting_scheme calc
_refine_ls_wR_factor_gt 0.2296
_refine_ls_wR_factor_ref 0.2403
_reflns_Friedel_coverage 0.000
_reflns_number_gt 2282
_reflns_number_total 2621
_reflns_threshold_expression 'I > 2\s(I)'
_cod_data_source_file d3cc02386a2.cif
_cod_data_source_block 1_CCDC2
_cod_database_code 7131830
_shelx_shelxl_version_number 2014/7
_shelx_space_group_comment
;
The symmetry employed for this shelxl refinement is uniquely defined
by the following loop, which should always be used as a source of
symmetry information in preference to the above space-group names.
They are only intended as comments.
;
_shelx_estimated_absorpt_t_min 0.480
_shelx_estimated_absorpt_t_max 0.673

loop_
_space_group_symop_operation_xyz
'x, y, z'
'-x, -y, -z'

loop_
_atom_site_label
_atom_site_type_symbol
_atom_site_fract_x
_atom_site_fract_y
_atom_site_fract_z
_atom_site_U_iso_or_equiv
_atom_site_adp_type
_atom_site_occupancy
_atom_site_site_symmetry_order
_atom_site_calc_flag
_atom_site_refinement_flags_posn
_atom_site_refinement_flags_adp
_atom_site_refinement_flags_occupancy
_atom_site_disorder_assembly
_atom_site_disorder_group
C1 C 0.4296(5) 1.2119(4) 0.3820(4) 0.0461(8) Uani 1 1 d . . . . .
H1 H 0.4692 1.3207 0.4170 0.055 Uiso 1 1 calc R U . . .
C2 C 0.4874(5) 1.1393(4) 0.2878(4) 0.0450(8) Uani 1 1 d . . . . .
C3 C 0.4288(5) 0.9774(4) 0.2362(4) 0.0436(8) Uani 1 1 d . . . . .
H3 H 0.4700 0.9313 0.1733 0.052 Uiso 1 1 calc R U . . .
C4 C 0.3094(5) 0.8818(4) 0.2762(4) 0.0411(8) Uani 1 1 d . . . . .
C5 C 0.2518(5) 0.9555(4) 0.3704(4) 0.0439(8) Uani 1 1 d . . . . .
H5 H 0.1719 0.8951 0.3991 0.053 Uiso 1 1 calc R U . . .
C6 C 0.3113(5) 1.1183(4) 0.4227(4) 0.0456(8) Uani 1 1 d . . . . .
C7 C 0.2471(6) 1.1937(5) 0.5247(5) 0.0541(10) Uani 1 1 d . . . . .
C8 C 0.6209(6) 1.2377(5) 0.2470(5) 0.0540(10) Uani 1 1 d . . . . .
C9 C 0.2507(5) 0.7070(4) 0.2214(4) 0.0410(8) Uani 1 1 d . . . . .
C10 C 0.2750(5) 0.6343(4) 0.1029(4) 0.0454(8) Uani 1 1 d . . . . .
H10 H 0.3234 0.6931 0.0542 0.054 Uiso 1 1 calc R U . . .
C11 C 0.2262(5) 0.4726(4) 0.0581(4) 0.0428(8) Uani 1 1 d . . . . .
C12 C 0.1480(5) 0.3794(4) 0.1258(4) 0.0431(8) Uani 1 1 d . . . . .
C13 C 0.1240(6) 0.4531(5) 0.2434(4) 0.0507(9) Uani 1 1 d . . . . .
H13 H 0.0740 0.3944 0.2914 0.061 Uiso 1 1 calc R U . . .
C14 C 0.1744(5) 0.6137(4) 0.2894(4) 0.0474(9) Uani 1 1 d . . . . .
H14 H 0.1570 0.6616 0.3684 0.057 Uiso 1 1 calc R U . . .
C15 C 0.1486(5) 0.1905(4) -0.0412(4) 0.0455(8) Uani 1 1 d . . . . .
F1 F 0.6277(10) 1.1655(4) 0.1322(6) 0.180(3) Uani 1 1 d . . . . .
F2 F 0.7769(5) 1.2929(10) 0.3419(6) 0.227(4) Uani 1 1 d . . . . .
F3 F 0.5903(8) 1.3536(5) 0.2195(7) 0.151(2) Uani 1 1 d . . . . .
F4 F 0.3435(5) 1.3441(4) 0.5935(4) 0.1052(13) Uani 1 1 d . . . . .
F5 F 0.0783(4) 1.1779(5) 0.4572(4) 0.0941(11) Uani 1 1 d . . . . .
F6 F 0.2478(5) 1.1300(4) 0.6267(3) 0.0892(10) Uani 1 1 d . . . . .
N1 N 0.1045(4) 0.2195(4) 0.0673(3) 0.0473(7) Uani 1 1 d . . . . .
N2 N 0.1274(5) 0.0476(4) -0.1161(4) 0.0589(9) Uani 1 1 d . . . . .
H2A H 0.0823 -0.0321 -0.0938 0.071 Uiso 1 1 calc R U . . .
H2B H 0.1590 0.0353 -0.1867 0.071 Uiso 1 1 calc R U . . .
S1 S 0.24578(14) 0.35421(10) -0.08407(10) 0.0526(4) Uani 1 1 d . . . . .

loop_
_atom_site_aniso_label
_atom_site_aniso_U_11
_atom_site_aniso_U_22
_atom_site_aniso_U_33
_atom_site_aniso_U_23
_atom_site_aniso_U_13
_atom_site_aniso_U_12
C1 0.054(2) 0.0340(18) 0.049(2) 0.0110(15) 0.0226(16) 0.0177(15)
C2 0.052(2) 0.0400(19) 0.0449(19) 0.0159(15) 0.0234(16) 0.0169(16)
C3 0.054(2) 0.0403(18) 0.0422(18) 0.0140(15) 0.0255(16) 0.0196(16)
C4 0.0477(19) 0.0364(18) 0.0394(17) 0.0116(14) 0.0196(15) 0.0164(14)
C5 0.0487(19) 0.0374(18) 0.0432(18) 0.0092(15) 0.0228(15) 0.0133(15)
C6 0.050(2) 0.0410(19) 0.0452(19) 0.0107(15) 0.0219(16) 0.0185(16)
C7 0.065(2) 0.043(2) 0.057(2) 0.0098(17) 0.033(2) 0.0216(18)
C8 0.066(2) 0.042(2) 0.064(2) 0.0179(18) 0.039(2) 0.0196(18)
C9 0.0444(18) 0.0359(18) 0.0407(17) 0.0110(14) 0.0192(14) 0.0133(14)
C10 0.059(2) 0.0343(18) 0.0459(19) 0.0131(15) 0.0292(17) 0.0146(16)
C11 0.0495(19) 0.0355(18) 0.0441(18) 0.0123(14) 0.0240(15) 0.0140(15)
C12 0.0464(18) 0.0345(17) 0.0448(18) 0.0134(15) 0.0187(15) 0.0122(14)
C13 0.062(2) 0.043(2) 0.052(2) 0.0187(17) 0.0335(18) 0.0154(17)
C14 0.057(2) 0.0407(19) 0.0446(19) 0.0103(15) 0.0290(17) 0.0146(16)
C15 0.0466(19) 0.0342(18) 0.0467(19) 0.0091(15) 0.0167(15) 0.0111(15)
F1 0.317(7) 0.064(2) 0.203(5) 0.024(3) 0.226(6) 0.018(3)
F2 0.062(2) 0.414(10) 0.156(4) 0.182(6) 0.030(3) -0.014(4)
F3 0.187(5) 0.100(3) 0.283(7) 0.128(4) 0.177(5) 0.078(3)
F4 0.128(3) 0.0516(17) 0.129(3) -0.0089(17) 0.090(3) 0.0147(17)
F5 0.083(2) 0.125(3) 0.087(2) 0.017(2) 0.0438(17) 0.063(2)
F6 0.143(3) 0.099(2) 0.0754(19) 0.0392(18) 0.077(2) 0.072(2)
N1 0.0544(17) 0.0338(15) 0.0495(17) 0.0115(13) 0.0233(14) 0.0125(13)
N2 0.079(2) 0.0375(17) 0.065(2) 0.0136(15) 0.0412(19) 0.0206(16)
S1 0.0733(7) 0.0368(6) 0.0532(6) 0.0113(4) 0.0391(5) 0.0179(5)

loop_
_atom_type_symbol
_atom_type_description
_atom_type_scat_dispersion_real
_atom_type_scat_dispersion_imag
_atom_type_scat_source
C C 0.0181 0.0091 'International Tables Vol C Tables 4.2.6.8 and 6.1.1.4'
H H 0.0000 0.0000 'International Tables Vol C Tables 4.2.6.8 and 6.1.1.4'
N N 0.0311 0.0180 'International Tables Vol C Tables 4.2.6.8 and 6.1.1.4'
F F 0.0727 0.0534 'International Tables Vol C Tables 4.2.6.8 and 6.1.1.4'
S S 0.3331 0.5567 'International Tables Vol C Tables 4.2.6.8 and 6.1.1.4'

loop_
_geom_angle_atom_site_label_1
_geom_angle_atom_site_label_2
_geom_angle_atom_site_label_3
_geom_angle
_geom_angle_site_symmetry_1
_geom_angle_site_symmetry_3
_geom_angle_publ_flag
C2 C1 C6 118.3(3) . . ?
C2 C1 H1 120.9 . . ?
C6 C1 H1 120.9 . . ?
C1 C2 C3 120.8(3) . . ?
C1 C2 C8 119.4(3) . . ?
C3 C2 C8 119.8(3) . . ?
C2 C3 C4 121.5(3) . . ?
C2 C3 H3 119.2 . . ?
C4 C3 H3 119.2 . . ?
C5 C4 C3 117.3(3) . . ?
C5 C4 C9 122.1(3) . . ?
C3 C4 C9 120.6(3) . . ?
C4 C5 C6 121.1(3) . . ?
C4 C5 H5 119.5 . . ?
C6 C5 H5 119.5 . . ?
C1 C6 C5 121.0(3) . . ?
C1 C6 C7 119.4(3) . . ?
C5 C6 C7 119.6(3) . . ?
F4 C7 F6 106.0(4) . . ?
F4 C7 F5 106.6(4) . . ?
F6 C7 F5 105.4(4) . . ?
F4 C7 C6 113.7(4) . . ?
F6 C7 C6 112.5(3) . . ?
F5 C7 C6 112.1(3) . . ?
F2 C8 F3 106.2(6) . . ?
F2 C8 F1 105.1(6) . . ?
F3 C8 F1 102.7(5) . . ?
F2 C8 C2 113.0(4) . . ?
F3 C8 C2 114.3(4) . . ?
F1 C8 C2 114.5(4) . . ?
C10 C9 C14 118.4(3) . . ?
C10 C9 C4 120.4(3) . . ?
C14 C9 C4 121.1(3) . . ?
C9 C10 C11 119.2(3) . . ?
C9 C10 H10 120.4 . . ?
C11 C10 H10 120.4 . . ?
C10 C11 C12 122.1(3) . . ?
C10 C11 S1 128.3(3) . . ?
C12 C11 S1 109.6(3) . . ?
N1 C12 C13 126.5(3) . . ?
N1 C12 C11 115.3(3) . . ?
C13 C12 C11 118.2(3) . . ?
C14 C13 C12 119.9(3) . . ?
C14 C13 H13 120.1 . . ?
C12 C13 H13 120.1 . . ?
C13 C14 C9 122.2(3) . . ?
C13 C14 H14 118.9 . . ?
C9 C14 H14 118.9 . . ?
N1 C15 N2 124.0(3) . . ?
N1 C15 S1 116.0(3) . . ?
N2 C15 S1 120.0(3) . . ?
C15 N1 C12 110.5(3) . . ?
C15 N2 H2A 120.0 . . ?
C15 N2 H2B 120.0 . . ?
H2A N2 H2B 120.0 . . ?
C11 S1 C15 88.60(17) . . ?

loop_
_geom_bond_atom_site_label_1
_geom_bond_atom_site_label_2
_geom_bond_distance
_geom_bond_site_symmetry_2
_geom_bond_publ_flag
C1 C2 1.383(5) . ?
C1 C6 1.384(5) . ?
C1 H1 0.9300 . ?
C2 C3 1.383(5) . ?
C2 C8 1.493(5) . ?
C3 C4 1.395(5) . ?
C3 H3 0.9300 . ?
C4 C5 1.388(5) . ?
C4 C9 1.497(5) . ?
C5 C6 1.391(5) . ?
C5 H5 0.9300 . ?
C6 C7 1.495(5) . ?
C7 F4 1.307(5) . ?
C7 F6 1.329(5) . ?
C7 F5 1.330(5) . ?
C8 F2 1.239(6) . ?
C8 F3 1.271(6) . ?
C8 F1 1.272(5) . ?
C9 C10 1.389(5) . ?
C9 C14 1.397(5) . ?
C10 C11 1.391(5) . ?
C10 H10 0.9300 . ?
C11 C12 1.400(5) . ?
C11 S1 1.743(4) . ?
C12 N1 1.390(5) . ?
C12 C13 1.383(5) . ?
C13 C14 1.379(5) . ?
C13 H13 0.9300 . ?
C14 H14 0.9300 . ?
C15 N1 1.306(5) . ?
C15 N2 1.337(5) . ?
C15 S1 1.758(4) . ?
N2 H2A 0.8600 . ?
N2 H2B 0.8600 . ?

loop_
_geom_hbond_atom_site_label_D
_geom_hbond_atom_site_label_H
_geom_hbond_atom_site_label_A
_geom_hbond_distance_DH
_geom_hbond_distance_HA
_geom_hbond_distance_DA
_geom_hbond_angle_DHA
_geom_hbond_site_symmetry_A
N2 H2B F6 0.86 2.55 3.333(5) 152.1 1_544
N2 H2A N1 0.86 2.15 2.984(5) 162.3 2
N2 H2A N1 0.86 2.15 2.984(5) 162.3 2
N2 H2B F6 0.86 2.55 3.333(5) 152.1 1_544

loop_
_geom_torsion_atom_site_label_1
_geom_torsion_atom_site_label_2
_geom_torsion_atom_site_label_3
_geom_torsion_atom_site_label_4
_geom_torsion
_geom_torsion_site_symmetry_1
_geom_torsion_site_symmetry_2
_geom_torsion_site_symmetry_3
_geom_torsion_site_symmetry_4
_geom_torsion_publ_flag
C6 C1 C2 C3 -0.2(6) . . . . ?
C6 C1 C2 C8 -177.5(4) . . . . ?
C1 C2 C3 C4 0.3(6) . . . . ?
C8 C2 C3 C4 177.6(4) . . . . ?
C2 C3 C4 C5 -0.1(5) . . . . ?
C2 C3 C4 C9 -178.7(3) . . . . ?
C3 C4 C5 C6 -0.1(5) . . . . ?
C9 C4 C5 C6 178.5(3) . . . . ?
C2 C1 C6 C5 -0.1(6) . . . . ?
C2 C1 C6 C7 179.8(4) . . . . ?
C4 C5 C6 C1 0.2(6) . . . . ?
C4 C5 C6 C7 -179.6(3) . . . . ?
C1 C6 C7 F4 -15.8(6) . . . . ?
C5 C6 C7 F4 164.0(4) . . . . ?
C1 C6 C7 F6 -136.3(4) . . . . ?
C5 C6 C7 F6 43.6(5) . . . . ?
C1 C6 C7 F5 105.2(4) . . . . ?
C5 C6 C7 F5 -75.0(5) . . . . ?
C1 C2 C8 F2 78.7(7) . . . . ?
C3 C2 C8 F2 -98.6(7) . . . . ?
C1 C2 C8 F3 -42.9(6) . . . . ?
C3 C2 C8 F3 139.8(5) . . . . ?
C1 C2 C8 F1 -161.0(5) . . . . ?
C3 C2 C8 F1 21.7(7) . . . . ?
C5 C4 C9 C10 164.8(3) . . . . ?
C3 C4 C9 C10 -16.7(5) . . . . ?
C5 C4 C9 C14 -16.7(6) . . . . ?
C3 C4 C9 C14 161.8(4) . . . . ?
C14 C9 C10 C11 -1.3(6) . . . . ?
C4 C9 C10 C11 177.3(3) . . . . ?
C9 C10 C11 C12 2.0(6) . . . . ?
C9 C10 C11 S1 -178.9(3) . . . . ?
C10 C11 C12 N1 179.2(3) . . . . ?
S1 C11 C12 N1 -0.1(4) . . . . ?
C10 C11 C12 C13 -1.8(6) . . . . ?
S1 C11 C12 C13 178.9(3) . . . . ?
N1 C12 C13 C14 179.8(4) . . . . ?
C11 C12 C13 C14 0.9(6) . . . . ?
C12 C13 C14 C9 -0.3(6) . . . . ?
C10 C9 C14 C13 0.4(6) . . . . ?
C4 C9 C14 C13 -178.1(4) . . . . ?
N2 C15 N1 C12 178.1(4) . . . . ?
S1 C15 N1 C12 -0.5(4) . . . . ?
C13 C12 N1 C15 -178.6(4) . . . . ?
C11 C12 N1 C15 0.3(5) . . . . ?
C10 C11 S1 C15 -179.3(4) . . . . ?
C12 C11 S1 C15 -0.2(3) . . . . ?
N1 C15 S1 C11 0.4(3) . . . . ?
N2 C15 S1 C11 -178.2(3) . . . . ?
